data_2100342
loop_
_publ_author_name
'Hao, Xiang'
'Parkin, Sean'
'Brock, Carolyn Pratt'

_publ_section_title
;
 The unusual phases of anhydrous and hydrated pinacol
;
_journal_coeditor_code WS5034
_journal_issue 6
_journal_name_full 'Acta Crystallographica Section B'
_journal_page_first 689
_journal_page_last 699
_journal_paper_doi 10.1107/S0108768105031356
_journal_volume 61
_journal_year 2005
_chemical_formula_moiety 'C6 H14 O2, H2 O'
_chemical_formula_sum 'C6 H16 O3'
_chemical_formula_weight 136.19
_chemical_melting_point 314.4
_chemical_name_common 'pinacol monohydrate'
_chemical_name_systematic
;
2,3-dimethyl-2,3-butanediol monohydrate
;
_space_group_IT_number 13
_symmetry_cell_setting monoclinic
_symmetry_space_group_name_Hall '-P 2yac'
_symmetry_space_group_name_H-M 'P 1 2/n 1'
_atom_sites_solution_hydrogens geom
_atom_sites_solution_primary direct
_atom_sites_solution_secondary difmap
_audit_creation_method SHELXL-97
_cell_angle_alpha 90.00
_cell_angle_beta 92.13(3)
_cell_angle_gamma 90.00
_cell_formula_units_Z 4
_cell_length_a 10.582(2)
_cell_length_b 7.3637(15)
_cell_length_c 10.587(2)
_cell_measurement_reflns_used 5559
_cell_measurement_temperature 90.0(2)
_cell_measurement_theta_max 27.48
_cell_measurement_theta_min 1.02
_cell_volume 824.4(3)
_computing_cell_refinement 'SCALEPACK (Otwinowski & Minor, 1997)'
_computing_data_collection 'COLLECT (Nonius, 1998)'
_computing_data_reduction 'DENZO-SMN (Otwinowski & Minor, 1997)'
_computing_molecular_graphics 'XP in Siemens SHELXTL (Sheldrick, 1994)'
_computing_publication_material
;
SHELX97-2 (Sheldrick, 1997) and local procedures
;
_computing_structure_refinement 'SHELXL-97 (Sheldrick, 1997)'
_computing_structure_solution 'SHELXD (Sheldrick, 2002)'
_diffrn_ambient_temperature 90.0(2)
_diffrn_detector_area_resol_mean 18
_diffrn_measured_fraction_theta_full 1.000
_diffrn_measured_fraction_theta_max 1.000
_diffrn_measurement_device_type 'Nonius KappaCCD diffractometer'
_diffrn_measurement_method '\w scans at fixed \c = 55\%'
_diffrn_radiation_monochromator graphite
_diffrn_radiation_source 'fine-focus sealed tube'
_diffrn_radiation_type MoK\a
_diffrn_radiation_wavelength 0.71073
_diffrn_reflns_av_R_equivalents 0.098
_diffrn_reflns_av_sigmaI/netI 0.0534
_diffrn_reflns_limit_h_max 12
_diffrn_reflns_limit_h_min -12
_diffrn_reflns_limit_k_max 8
_diffrn_reflns_limit_k_min -8
_diffrn_reflns_limit_l_max 12
_diffrn_reflns_limit_l_min -12
_diffrn_reflns_number 2125
_diffrn_reflns_theta_full 25.00
_diffrn_reflns_theta_max 25.00
_diffrn_reflns_theta_min 2.67
_diffrn_standards_decay_% <1
_exptl_absorpt_coefficient_mu 0.086
_exptl_absorpt_correction_T_max 0.987
_exptl_absorpt_correction_T_min 0.975
_exptl_absorpt_correction_type multi-scan
_exptl_absorpt_process_details 'SCALEPACK (Otwinowski & Minor, 1997)'
_exptl_crystal_colour colorless
_exptl_crystal_density_diffrn 1.097
_exptl_crystal_density_method 'not measured'
_exptl_crystal_description block
_exptl_crystal_F_000 304
_exptl_crystal_size_max 0.30
_exptl_crystal_size_mid 0.30
_exptl_crystal_size_min 0.15
_refine_diff_density_max 0.200
_refine_diff_density_min -0.234
_refine_ls_extinction_method none
_refine_ls_goodness_of_fit_ref 1.047
_refine_ls_hydrogen_treatment mixed
_refine_ls_matrix_type full
_refine_ls_number_parameters 97
_refine_ls_number_reflns 2125
_refine_ls_number_restraints 3
_refine_ls_restrained_S_all 1.046
_refine_ls_R_factor_all 0.0796
_refine_ls_R_factor_gt 0.0528
_refine_ls_shift/su_max 0.001
_refine_ls_shift/su_mean 0.000
_refine_ls_structure_factor_coef Fsqd
_refine_ls_weighting_details 'calc w=1/[\s^2^(Fo^2^)+(0.0526P)^2^+0.1650P] where P=(Fo^2^+2Fc^2^)/3'
_refine_ls_weighting_scheme calc
_refine_ls_wR_factor_gt 0.1096
_refine_ls_wR_factor_ref 0.1226
_reflns_number_gt 1666
_reflns_number_total 2125
_reflns_threshold_expression >2\s(I)
_cod_data_source_file ws5034.cif
_cod_data_source_block k03227p
_cod_original_sg_symbol_H-M 'P 2/n'
_cod_database_code 2100342
_cod_database_fobs_code 2100342

loop_
_symmetry_equiv_pos_as_xyz
'x, y, z'
'-x+1/2, y, -z+1/2'
'-x, -y, -z'
'x-1/2, -y, z-1/2'

loop_
_atom_site_label
_atom_site_fract_x
_atom_site_fract_y
_atom_site_fract_z
_atom_site_U_iso_or_equiv
_atom_site_adp_type
_atom_site_calc_flag
_atom_site_refinement_flags
_atom_site_occupancy
_atom_site_disorder_assembly
_atom_site_disorder_group
_atom_site_type_symbol
C1 0.0141(3) 0.0722(3) 0.4515(3) 0.0301(7) Uani d . 1 . . C
C2 0.1380(4) 0.0329(3) 0.3833(3) 0.0383(9) Uani d . 1 . . C
H2A 0.1489 0.1233 0.3166 0.057 Uiso calc R 1 . . H
H2B 0.1338 -0.0887 0.3458 0.057 Uiso calc R 1 . . H
H2C 0.2098 0.0393 0.4443 0.057 Uiso calc R 1 . . H
C3 -0.0955(3) 0.0956(4) 0.3546(3) 0.0442(8) Uani d . 1 . . C
H3A -0.1719 0.1309 0.3980 0.066 Uiso calc R 1 . . H
H3B -0.1106 -0.0193 0.3098 0.066 Uiso calc R 1 . . H
H3C -0.0742 0.1902 0.2938 0.066 Uiso calc R 1 . . H
O1 0.0351(2) 0.2411(2) 0.51800(19) 0.0372(5) Uani d . 1 . . O
H1 0.0842 0.3068 0.4774 0.056 Uiso calc R 1 . . H
C4 0.0052(3) 0.5590(4) 0.0606(3) 0.0303(7) Uani d . 1 . . C
C5 0.0449(3) 0.7541(3) 0.0291(3) 0.0385(9) Uani d . 1 . . C
H5A 0.0533 0.8253 0.1072 0.058 Uiso calc R 1 . . H
H5B -0.0194 0.8095 -0.0276 0.058 Uiso calc R 1 . . H
H5C 0.1262 0.7519 -0.0123 0.058 Uiso calc R 1 . . H
C6 -0.1150(3) 0.5629(4) 0.1330(3) 0.0328(7) Uani d . 1 . . C
H6A -0.1413 0.4383 0.1513 0.049 Uiso calc R 1 . . H
H6B -0.1817 0.6238 0.0822 0.049 Uiso calc R 1 . . H
H6C -0.1001 0.6290 0.2125 0.049 Uiso calc R 1 . . H
O2 0.1026(2) 0.4796(2) 0.14287(19) 0.0337(5) Uani d . 1 . . O
H2 0.1737 0.4974 0.1124 0.051 Uiso calc R 1 . . H
O3 0.1415(2) 0.5241(2) 0.3925(2) 0.0314(5) Uani d D 1 . . O
H31 0.105(2) 0.498(3) 0.3230(15) 0.047 Uiso d D 1 . . H
H32 0.0915(19) 0.596(3) 0.427(2) 0.047 Uiso d D 1 . . H

loop_
_atom_site_aniso_label
_atom_site_aniso_U_11
_atom_site_aniso_U_22
_atom_site_aniso_U_33
_atom_site_aniso_U_12
_atom_site_aniso_U_13
_atom_site_aniso_U_23
C1 0.047(2) 0.0172(12) 0.0271(15) 0.0013(13) 0.0111(14) -0.0006(11)
C2 0.055(3) 0.0238(12) 0.038(2) -0.0003(15) 0.0223(18) 0.0022(12)
C3 0.064(2) 0.0321(17) 0.0364(17) 0.0093(16) 0.0027(15) 0.0036(14)
O1 0.0576(15) 0.0184(10) 0.0369(12) -0.0027(9) 0.0176(10) 0.0000(7)
C4 0.040(2) 0.0216(13) 0.0299(17) -0.0002(12) 0.0096(15) 0.0014(12)
C5 0.054(2) 0.0194(14) 0.0427(18) -0.0015(14) 0.0062(16) -0.0009(12)
C6 0.039(2) 0.0338(16) 0.0262(16) 0.0037(15) 0.0061(14) 0.0020(13)
O2 0.0377(15) 0.0352(11) 0.0284(12) 0.0006(10) 0.0037(10) 0.0038(8)
O3 0.0391(16) 0.0250(9) 0.0305(14) 0.0028(9) 0.0081(9) -0.0041(8)

loop_
_atom_type_symbol
_atom_type_description
_atom_type_scat_dispersion_real
_atom_type_scat_dispersion_imag
_atom_type_scat_source
C C 0.0033 0.0016 'International Tables Vol C Tables 4.2.6.8 and 6.1.1.4'
H H 0.0000 0.0000 'International Tables Vol C Tables 4.2.6.8 and 6.1.1.4'
O O 0.0106 0.0060 'International Tables Vol C Tables 4.2.6.8 and 6.1.1.4'

loop_
_geom_angle_atom_site_label_1
_geom_angle_atom_site_label_2
_geom_angle_atom_site_label_3
_geom_angle_site_symmetry_1
_geom_angle_site_symmetry_3
_geom_angle
_geom_angle_publ_flag
O1 C1 C1 . 3_556 107.7(3) no
O1 C1 C3 . . 109.2(2) no
C1 C1 C3 3_556 . 111.7(4) no
O1 C1 C2 . . 105.8(2) no
C1 C1 C2 3_556 . 112.2(3) no
C3 C1 C2 . . 110.0(3) no
C1 C2 H2A . . 109.5 no
C1 C2 H2B . . 109.5 no
H2A C2 H2B . . 109.5 no
C1 C2 H2C . . 109.5 no
H2A C2 H2C . . 109.5 no
H2B C2 H2C . . 109.5 no
C1 C3 H3A . . 109.5 no
C1 C3 H3B . . 109.5 no
H3A C3 H3B . . 109.5 no
C1 C3 H3C . . 109.5 no
H3A C3 H3C . . 109.5 no
H3B C3 H3C . . 109.5 no
C1 O1 H1 . . 109.5 no
O2 C4 C6 . . 107.3(2) no
O2 C4 C5 . . 108.3(3) no
C6 C4 C5 . . 109.6(2) no
O2 C4 C4 . 3_565 107.4(3) no
C6 C4 C4 . 3_565 113.2(3) no
C5 C4 C4 . 3_565 110.9(3) no
C4 C5 H5A . . 109.5 no
C4 C5 H5B . . 109.5 no
H5A C5 H5B . . 109.5 no
C4 C5 H5C . . 109.5 no
H5A C5 H5C . . 109.5 no
H5B C5 H5C . . 109.5 no
C4 C6 H6A . . 109.5 no
C4 C6 H6B . . 109.5 no
H6A C6 H6B . . 109.5 no
C4 C6 H6C . . 109.5 no
H6A C6 H6C . . 109.5 no
H6B C6 H6C . . 109.5 no
C4 O2 H2 . . 109.5 no
H31 O3 H32 . . 104.1(8) no

loop_
_geom_bond_atom_site_label_1
_geom_bond_atom_site_label_2
_geom_bond_site_symmetry_2
_geom_bond_distance
_geom_bond_publ_flag
C1 O1 . 1.442(3) no
C1 C1 3_556 1.516(5) no
C1 C3 . 1.529(4) no
C1 C2 . 1.547(5) no
C2 H2A . 0.9800 no
C2 H2B . 0.9800 no
C2 H2C . 0.9800 no
C3 H3A . 0.9800 no
C3 H3B . 0.9800 no
C3 H3C . 0.9800 no
O1 H1 . 0.8400 no
C4 O2 . 1.447(4) no
C4 C6 . 1.510(4) no
C4 C5 . 1.537(4) no
C4 C4 3_565 1.551(5) no
C5 H5A . 0.9800 no
C5 H5B . 0.9800 no
C5 H5C . 0.9800 no
C6 H6A . 0.9800 no
C6 H6B . 0.9800 no
C6 H6C . 0.9800 no
O2 H2 . 0.8400 no
O3 H31 . 0.842(5) no
O3 H32 . 0.842(5) no
